data_2239242
loop_
_publ_author_name
'Klenk, Simon'
'Frey, Wolfgang'
'Bubrin, Martina'
'Laschat, Sabine'

_publ_section_title
;
 Tetra-\m~3~-iodido-tetrakis[(tri-<i>n</i>-butylphosphane-\k<i>P</i>)copper(I)]
;
_journal_coeditor_code HP2064
_journal_issue 4
_journal_name_full 'Acta Crystallographica Section E'
_journal_page_first m117
_journal_page_last m118
_journal_paper_doi 10.1107/S1600536814003390
_journal_volume 70
_journal_year 2014
_chemical_formula_iupac '[Cu4 I4 (C12 H27 P1)4]'
_chemical_formula_moiety 'C48 H108 Cu4 I4 P4'
_chemical_formula_sum 'C48 H108 Cu4 I4 P4'
_chemical_formula_weight 1570.98
_chemical_name_systematic
;
Tetra-\m~3~-iodido-tetrakis[(tri-<i>n</i>-butylphosphane-\k<i>P</i>)copper(I)]
;
_space_group_IT_number 158
_symmetry_cell_setting trigonal
_symmetry_space_group_name_Hall 'P 3 -2"c'
_symmetry_space_group_name_H-M 'P 3 c 1'
_atom_sites_solution_hydrogens geom
_atom_sites_solution_primary direct
_atom_sites_solution_secondary difmap
_audit_creation_method SHELXL-97
_cell_angle_alpha 90.00
_cell_angle_beta 90.00
_cell_angle_gamma 120.00
_cell_formula_units_Z 6
_cell_length_a 22.006(2)
_cell_length_b 22.006(2)
_cell_length_c 23.276(2)
_cell_measurement_reflns_used 10102
_cell_measurement_temperature 110(2)
_cell_measurement_theta_max 26.44
_cell_measurement_theta_min 1.75
_cell_volume 9761.6(15)
_computing_cell_refinement 'SAINT (Bruker, 2008)'
_computing_data_collection 'APEX2 (Bruker, 2008)'
_computing_data_reduction 'SAINT (Bruker, 2008)'
_computing_molecular_graphics 'XP in SHELXTL-Plus (Sheldrick, 2008)'
_computing_publication_material 'PLATON (Spek, 2009)'
_computing_structure_refinement 'SHELXL97 (Sheldrick, 2008)'
_computing_structure_solution 'SHELXS97 (Sheldrick, 2008)'
_diffrn_ambient_temperature 110(2)
_diffrn_measured_fraction_theta_full 1.000
_diffrn_measured_fraction_theta_max 1.000
_diffrn_measurement_device_type 'Bruker Kappa APEXII DUO'
_diffrn_measurement_method 'Omega + Phi Scans'
_diffrn_radiation_monochromator Triumph
_diffrn_radiation_source 'fine-focus sealed tube'
_diffrn_radiation_type MoK\a
_diffrn_radiation_wavelength 0.71073
_diffrn_reflns_av_R_equivalents 0.0391
_diffrn_reflns_av_sigmaI/netI 0.0335
_diffrn_reflns_limit_h_max 27
_diffrn_reflns_limit_h_min -27
_diffrn_reflns_limit_k_max 27
_diffrn_reflns_limit_k_min -23
_diffrn_reflns_limit_l_max 29
_diffrn_reflns_limit_l_min -28
_diffrn_reflns_number 89010
_diffrn_reflns_theta_full 26.44
_diffrn_reflns_theta_max 26.44
_diffrn_reflns_theta_min 1.75
_diffrn_standards_decay_% 0
_diffrn_standards_interval_count 0
_diffrn_standards_number 0
_exptl_absorpt_coefficient_mu 3.313
_exptl_absorpt_correction_T_max 0.8520
_exptl_absorpt_correction_T_min 0.6735
_exptl_absorpt_correction_type numerical
_exptl_absorpt_process_details '(Blessing, 1995)'
_exptl_crystal_colour colourless
_exptl_crystal_density_diffrn 1.603
_exptl_crystal_density_method 'not measured'
_exptl_crystal_description irregular
_exptl_crystal_F_000 4704
_exptl_crystal_size_max 0.23
_exptl_crystal_size_mid 0.19
_exptl_crystal_size_min 0.13
_refine_diff_density_max 1.622
_refine_diff_density_min -1.161
_refine_ls_abs_structure_details 'Flack (1983), 6695 Friedel pairs'
_refine_ls_abs_structure_Flack -0.02(2)
_refine_ls_extinction_method none
_refine_ls_goodness_of_fit_ref 1.031
_refine_ls_hydrogen_treatment constr
_refine_ls_matrix_type full
_refine_ls_number_parameters 612
_refine_ls_number_reflns 13415
_refine_ls_number_restraints 341
_refine_ls_restrained_S_all 1.042
_refine_ls_R_factor_all 0.0755
_refine_ls_R_factor_gt 0.0459
_refine_ls_shift/su_max 0.001
_refine_ls_shift/su_mean 0.000
_refine_ls_structure_factor_coef Fsqd
_refine_ls_weighting_details 'calc w=1/[\s^2^(Fo^2^)+(0.0213P)^2^+46.6098P] where P=(Fo^2^+2Fc^2^)/3'
_refine_ls_weighting_scheme calc
_refine_ls_wR_factor_gt 0.0887
_refine_ls_wR_factor_ref 0.0986
_reflns_number_gt 10102
_reflns_number_total 13415
_reflns_threshold_expression >2sigma(I)
_cod_data_source_file hp2064sup1.cf
_cod_data_source_block I
_cod_database_code 2239242
_cod_database_fobs_code 2239242

loop_
_symmetry_equiv_pos_as_xyz
'x, y, z'
'-y, x-y, z'
'-x+y, -x, z'
'-y, -x, z+1/2'
'x, x-y, z+1/2'
'-x+y, y, z+1/2'

loop_
_atom_site_type_symbol
_atom_site_label
_atom_site_fract_x
_atom_site_fract_y
_atom_site_fract_z
_atom_site_U_iso_or_equiv
_atom_site_adp_type
_atom_site_calc_flag
_atom_site_refinement_flags
_atom_site_occupancy
_atom_site_symmetry_multiplicity
_atom_site_disorder_assembly
_atom_site_disorder_group
I I1 0.98362(3) 0.87545(3) 0.58137(2) 0.04502(13) Uani d . 1 1 . .
I I2 1.0000 1.0000 0.73872(3) 0.0401(2) Uani d S 1 3 . .
Cu Cu1 0.92257(5) 0.93441(5) 0.64411(4) 0.0433(2) Uani d . 1 1 . .
Cu Cu2 1.0000 1.0000 0.54664(6) 0.0437(4) Uani d S 1 3 . .
P P1 1.0000 1.0000 0.45024(14) 0.0444(9) Uani d S 1 3 . .
C C1 1.0170(5) 0.9357(5) 0.4165(3) 0.056(2) Uani d U 1 1 . .
H H1A 0.9796 0.8883 0.4281 0.067 Uiso calc R 1 1 . .
H H1B 1.0140 0.9394 0.3744 0.067 Uiso calc R 1 1 . .
C C2 1.0876(5) 0.9430(5) 0.4311(4) 0.055(2) Uani d U 1 1 . .
H H2A 1.0941 0.9465 0.4733 0.066 Uiso calc R 1 1 . .
H H2B 1.1254 0.9868 0.4139 0.066 Uiso calc R 1 1 . .
C C3 1.0940(6) 0.8809(6) 0.4090(4) 0.073(3) Uani d U 1 1 . .
H H3A 1.0837 0.8748 0.3674 0.087 Uiso calc R 1 1 . .
H H3B 1.0591 0.8375 0.4288 0.087 Uiso calc R 1 1 . .
C C4 1.1690(6) 0.8926(6) 0.4198(5) 0.085(3) Uani d U 1 1 . .
H H4A 1.2032 0.9326 0.3971 0.127 Uiso calc R 1 1 . .
H H4B 1.1705 0.8504 0.4085 0.127 Uiso calc R 1 1 . .
H H4C 1.1806 0.9019 0.4607 0.127 Uiso calc R 1 1 . .
P P2 0.82325(12) 0.84464(12) 0.67885(9) 0.0458(5) Uani d . 1 1 . .
C C5 0.8325(5) 0.8140(5) 0.7491(3) 0.052(2) Uani d U 1 1 . .
H H5A 0.8454 0.8521 0.7774 0.063 Uiso calc R 1 1 . .
H H5B 0.7865 0.7741 0.7608 0.063 Uiso calc R 1 1 . .
C C6 0.8872(5) 0.7907(5) 0.7513(4) 0.060(2) Uani d U 1 1 . .
H H6A 0.8666 0.7438 0.7332 0.073 Uiso calc R 1 1 . .
H H6B 0.9276 0.8235 0.7273 0.073 Uiso calc R 1 1 . .
C C7 0.9152(7) 0.7866(6) 0.8102(4) 0.084(3) Uani d U 1 1 . .
H H7A 0.9484 0.7690 0.8054 0.100 Uiso calc R 1 1 . .
H H7B 0.9417 0.8345 0.8265 0.100 Uiso calc R 1 1 . .
C C8 0.8628(8) 0.7430(8) 0.8497(6) 0.128(5) Uani d U 1 1 . .
H H8A 0.8282 0.7584 0.8534 0.192 Uiso calc R 1 1 . .
H H8B 0.8843 0.7458 0.8872 0.192 Uiso calc R 1 1 . .
H H8C 0.8395 0.6944 0.8360 0.192 Uiso calc R 1 1 . .
C C9 0.7468(5) 0.8566(6) 0.6880(4) 0.067(3) Uani d U 1 1 . .
H H9A 0.7334 0.8661 0.6499 0.081 Uiso calc R 1 1 . .
H H9B 0.7070 0.8119 0.7022 0.081 Uiso calc R 1 1 . .
C C10 0.7566(6) 0.9112(6) 0.7261(5) 0.076(3) Uani d U 1 1 . .
H H10A 0.7946 0.9564 0.7111 0.092 Uiso calc R 1 1 . .
H H10B 0.7718 0.9030 0.7640 0.092 Uiso calc R 1 1 . .
C C11 0.6882(6) 0.9169(7) 0.7346(5) 0.091(4) Uani d U 1 1 . .
H H11A 0.7004 0.9594 0.7575 0.109 Uiso calc R 1 1 . .
H H11B 0.6716 0.9226 0.6965 0.109 Uiso calc R 1 1 . .
C C12 0.6287(7) 0.8531(8) 0.7646(6) 0.112(4) Uani d U 1 1 . .
H H12A 0.6145 0.8111 0.7412 0.168 Uiso calc R 1 1 . .
H H12B 0.5886 0.8604 0.7697 0.168 Uiso calc R 1 1 . .
H H12C 0.6448 0.8469 0.8023 0.168 Uiso calc R 1 1 . .
C C13 0.7867(5) 0.7657(5) 0.6361(3) 0.057(2) Uani d U 1 1 . .
H H13A 0.8213 0.7496 0.6333 0.068 Uiso calc R 1 1 . .
H H13B 0.7444 0.7285 0.6555 0.068 Uiso calc R 1 1 . .
C C14 0.7669(7) 0.7768(6) 0.5752(4) 0.083(3) Uani d U 1 1 . .
H H14A 0.8080 0.8173 0.5574 0.100 Uiso calc R 1 1 . .
H H14B 0.7289 0.7883 0.5779 0.100 Uiso calc R 1 1 . .
C C15 0.7423(8) 0.7115(7) 0.5360(6) 0.108(4) Uani d U 1 1 . .
H H15A 0.7055 0.6695 0.5562 0.130 Uiso calc R 1 1 . .
H H15B 0.7214 0.7180 0.5006 0.130 Uiso calc R 1 1 . .
C C16 0.7988(13) 0.6998(12) 0.5209(9) 0.200(9) Uani d U 1 1 . .
H H16A 0.8423 0.7450 0.5175 0.300 Uiso calc R 1 1 . .
H H16B 0.7884 0.6751 0.4840 0.300 Uiso calc R 1 1 . .
H H16C 0.8042 0.6715 0.5507 0.300 Uiso calc R 1 1 . .
I I3 0.6667 0.3333 0.63630(3) 0.0468(2) Uani d S 1 3 . .
I I4 0.79161(4) 0.44159(5) 0.79251(3) 0.0826(3) Uani d . 1 1 . .
Cu Cu3 0.67703(7) 0.41066(7) 0.72971(4) 0.0649(3) Uani d . 1 1 . .
Cu Cu4 0.6667 0.3333 0.82528(8) 0.0834(7) Uani d S 1 3 . .
P P3 0.69157(19) 0.51440(17) 0.70139(16) 0.0875(9) Uani d . 1 1 . .
C C17 0.6509(10) 0.5582(10) 0.7297(6) 0.065(6) Uani d PDU 0.55(2) 1 A 1
H H17A 0.6674 0.6028 0.7086 0.078 Uiso calc PR 0.55(2) 1 A 1
H H17B 0.5996 0.5292 0.7237 0.078 Uiso calc PR 0.55(2) 1 A 1
C C18 0.6656(10) 0.5741(11) 0.7941(6) 0.070(6) Uani d PDU 0.55(2) 1 A 1
H H18A 0.7157 0.6093 0.7998 0.084 Uiso calc PR 0.55(2) 1 A 1
H H18B 0.6558 0.5308 0.8147 0.084 Uiso calc PR 0.55(2) 1 A 1
C C17A 0.6452(14) 0.5360(11) 0.7697(12) 0.075(8) Uani d PDU 0.45(2) 1 A 2
H H17C 0.5938 0.5041 0.7687 0.090 Uiso calc PR 0.45(2) 1 A 2
H H17D 0.6633 0.5284 0.8064 0.090 Uiso calc PR 0.45(2) 1 A 2
C C18A 0.6621(12) 0.6124(10) 0.7656(8) 0.075(8) Uani d PDU 0.45(2) 1 A 2
H H18C 0.6428 0.6224 0.7308 0.090 Uiso calc PR 0.45(2) 1 A 2
H H18D 0.7127 0.6470 0.7700 0.090 Uiso calc PR 0.45(2) 1 A 2
C C19 0.6189(8) 0.6031(8) 0.8202(6) 0.140(6) Uani d DU 1 1 . .
H H19A 0.5706 0.5712 0.8063 0.168 Uiso calc PR 0.55(2) 1 A 1
H H19B 0.6181 0.5956 0.8622 0.168 Uiso calc PR 0.55(2) 1 A 1
H H19C 0.5690 0.5661 0.8168 0.168 Uiso calc PR 0.45(2) 1 A 2
H H19D 0.6401 0.5969 0.8556 0.168 Uiso calc PR 0.45(2) 1 A 2
C C20 0.6311(10) 0.6757(9) 0.8125(8) 0.158(7) Uani d DU 1 1 A .
H H20A 0.6784 0.7096 0.8259 0.237 Uiso calc R 1 1 . .
H H20B 0.5963 0.6811 0.8347 0.237 Uiso calc R 1 1 . .
H H20C 0.6267 0.6839 0.7717 0.237 Uiso calc R 1 1 . .
C C21 0.6658(7) 0.5116(13) 0.6206(13) 0.083(8) Uani d PDU 0.66(5) 1 A 1
H H21A 0.6829 0.5598 0.6060 0.100 Uiso calc PR 0.66(5) 1 A 1
H H21B 0.6868 0.4894 0.5971 0.100 Uiso calc PR 0.66(5) 1 A 1
C C21A 0.6529(13) 0.5238(13) 0.6461(14) 0.054(10) Uani d PDU 0.34(5) 1 A 2
H H21C 0.6448 0.5630 0.6559 0.065 Uiso calc PR 0.34(5) 1 A 2
H H21D 0.6886 0.5416 0.6152 0.065 Uiso calc PR 0.34(5) 1 A 2
C C22 0.5843(6) 0.4680(7) 0.6172(6) 0.118(5) Uani d DU 1 1 . .
H H22A 0.5651 0.4974 0.6314 0.141 Uiso calc PR 0.66(5) 1 A 1
H H22B 0.5677 0.4273 0.6433 0.141 Uiso calc PR 0.66(5) 1 A 1
H H22C 0.5493 0.4789 0.6335 0.141 Uiso calc PR 0.34(5) 1 A 2
H H22D 0.5754 0.4245 0.6369 0.141 Uiso calc PR 0.34(5) 1 A 2
C C23 0.5541(11) 0.4406(10) 0.5560(6) 0.167(7) Uani d DU 1 1 A .
H H23A 0.5619 0.4013 0.5462 0.201 Uiso calc R 1 1 . .
H H23B 0.5027 0.4219 0.5568 0.201 Uiso calc R 1 1 . .
C C24 0.5850(14) 0.4942(13) 0.5108(10) 0.265(14) Uani d DU 1 1 . .
H H24A 0.5850 0.5367 0.5232 0.397 Uiso calc R 1 1 A .
H H24B 0.5574 0.4763 0.4755 0.397 Uiso calc R 1 1 . .
H H24C 0.6334 0.5052 0.5035 0.397 Uiso calc R 1 1 . .
C C25 0.7827(6) 0.5870(6) 0.6999(5) 0.092(4) Uani d U 1 1 A .
H H25A 0.7832 0.6305 0.6881 0.110 Uiso calc R 1 1 . .
H H25B 0.8025 0.5944 0.7392 0.110 Uiso calc R 1 1 . .
C C26 0.8288(7) 0.5735(6) 0.6590(5) 0.095(4) Uani d U 1 1 . .
H H26A 0.8146 0.5751 0.6189 0.114 Uiso calc R 1 1 A .
H H26B 0.8214 0.5260 0.6661 0.114 Uiso calc R 1 1 . .
C C27 0.9069(8) 0.6276(8) 0.6663(7) 0.131(5) Uani d DU 1 1 A .
H H27A 0.9120 0.6747 0.6697 0.157 Uiso calc PR 0.52(2) 1 B 1
H H27B 0.9235 0.6176 0.7027 0.157 Uiso calc PR 0.52(2) 1 B 1
H H27C 0.9164 0.6458 0.7061 0.157 Uiso calc PR 0.48(2) 1 B 2
H H27D 0.9358 0.6056 0.6583 0.157 Uiso calc PR 0.48(2) 1 B 2
C C28 0.9527(12) 0.6291(13) 0.6191(9) 0.094(8) Uani d PDU 0.52(2) 1 A 1
H H28A 0.9389 0.6421 0.5831 0.141 Uiso calc PR 0.52(2) 1 B 1
H H28B 0.9479 0.5826 0.6149 0.141 Uiso calc PR 0.52(2) 1 B 1
H H28C 1.0016 0.6636 0.6279 0.141 Uiso calc PR 0.52(2) 1 B 1
C C28A 0.9243(16) 0.6854(13) 0.6252(11) 0.112(11) Uani d PDU 0.48(2) 1 A 2
H H28D 0.9752 0.7174 0.6249 0.168 Uiso calc PR 0.48(2) 1 B 2
H H28E 0.9007 0.7111 0.6369 0.168 Uiso calc PR 0.48(2) 1 B 2
H H28F 0.9086 0.6660 0.5866 0.168 Uiso calc PR 0.48(2) 1 B 2
P P4 0.6667 0.3333 0.92200(18) 0.0867(17) Uani d S 1 3 . .
C C29 0.5817(6) 0.3008(6) 0.9553(4) 0.083(3) Uani d U 1 1 . .
H H29A 0.5870 0.2997 0.9974 0.099 Uiso calc R 1 1 . .
H H29B 0.5647 0.3339 0.9470 0.099 Uiso calc R 1 1 . .
C C30 0.5275(6) 0.2290(7) 0.9353(5) 0.089(3) Uani d U 1 1 . .
H H30A 0.5448 0.1960 0.9429 0.107 Uiso calc R 1 1 . .
H H30B 0.5213 0.2303 0.8933 0.107 Uiso calc R 1 1 . .
C C31 0.4572(8) 0.2019(8) 0.9642(6) 0.120(5) Uani d U 1 1 . .
H H31A 0.4392 0.2340 0.9553 0.144 Uiso calc R 1 1 . .
H H31B 0.4639 0.2028 1.0064 0.144 Uiso calc R 1 1 . .
C C32 0.4027(9) 0.1280(9) 0.9464(7) 0.146(6) Uani d U 1 1 . .
H H32A 0.4021 0.1242 0.9045 0.219 Uiso calc R 1 1 . .
H H32B 0.3563 0.1179 0.9599 0.219 Uiso calc R 1 1 . .
H H32C 0.4143 0.0944 0.9634 0.219 Uiso calc R 1 1 . .
I I5 0.3333 0.6667 1.02038(4) 0.0597(3) Uani d S 1 3 . .
I I6 0.46756(4) 0.71941(4) 0.86390(2) 0.0751(2) Uani d . 1 1 . .
Cu Cu5 0.38394(7) 0.75018(7) 0.92661(4) 0.0679(3) Uani d . 1 1 . .
Cu Cu6 0.3333 0.6667 0.83068(7) 0.0725(6) Uani d S 1 3 . .
P P5 0.3333 0.6667 0.73393(16) 0.0726(14) Uani d S 1 3 . .
C C33 0.3336(7) 0.5928(6) 0.7002(4) 0.084(3) Uani d U 1 1 . .
H H33A 0.2866 0.5508 0.7054 0.101 Uiso calc R 1 1 . .
H H33B 0.3410 0.6021 0.6584 0.101 Uiso calc R 1 1 . .
C C34 0.3888(6) 0.5754(6) 0.7225(4) 0.078(3) Uani d U 1 1 . .
H H34A 0.4357 0.6180 0.7198 0.093 Uiso calc R 1 1 . .
H H34B 0.3794 0.5622 0.7636 0.093 Uiso calc R 1 1 . .
C C35 0.3894(7) 0.5163(7) 0.6896(6) 0.100(4) Uani d U 1 1 . .
H H35A 0.4016 0.5302 0.6489 0.120 Uiso calc R 1 1 . .
H H35B 0.3421 0.4741 0.6907 0.120 Uiso calc R 1 1 . .
C C36 0.4433(9) 0.4988(8) 0.7158(7) 0.137(6) Uani d U 1 1 . .
H H36A 0.4908 0.5385 0.7099 0.206 Uiso calc R 1 1 . .
H H36B 0.4390 0.4570 0.6972 0.206 Uiso calc R 1 1 . .
H H36C 0.4343 0.4900 0.7571 0.206 Uiso calc R 1 1 . .
P P6 0.44960(17) 0.86037(17) 0.95844(12) 0.0738(8) Uani d . 1 1 . .
C C37 0.5201(11) 0.9100(9) 0.9053(11) 0.083(7) Uani d PDU 0.58(2) 1 C 1
H H37A 0.5443 0.8827 0.8994 0.100 Uiso calc PR 0.58(2) 1 C 1
H H37B 0.4963 0.9078 0.8686 0.100 Uiso calc PR 0.58(2) 1 C 1
C C38 0.5771(10) 0.9853(10) 0.9127(8) 0.104(9) Uani d PDU 0.58(2) 1 C 1
H H38A 0.6072 0.9904 0.9460 0.125 Uiso calc PR 0.58(2) 1 C 1
H H38B 0.5566 1.0161 0.9184 0.125 Uiso calc PR 0.58(2) 1 C 1
C C37A 0.5427(12) 0.9222(13) 0.9340(8) 0.053(7) Uani d PDU 0.42(2) 1 C 2
H H37C 0.5649 0.9628 0.9604 0.064 Uiso calc PR 0.42(2) 1 C 2
H H37D 0.5700 0.8976 0.9357 0.064 Uiso calc PR 0.42(2) 1 C 2
C C38A 0.5447(8) 0.9479(12) 0.8736(8) 0.065(8) Uani d PDU 0.42(2) 1 C 2
H H38C 0.5133 0.9679 0.8708 0.078 Uiso calc PR 0.42(2) 1 C 2
H H38D 0.5274 0.9079 0.8465 0.078 Uiso calc PR 0.42(2) 1 C 2
C C39 0.6193(8) 1.0038(8) 0.8566(7) 0.139(6) Uani d DU 1 1 . .
H H39A 0.6362 0.9711 0.8468 0.167 Uiso calc PR 0.58(2) 1 C 1
H H39B 0.5950 1.0105 0.8235 0.167 Uiso calc PR 0.58(2) 1 C 1
H H39C 0.6436 0.9767 0.8511 0.167 Uiso calc PR 0.42(2) 1 C 2
H H39D 0.6135 1.0179 0.8175 0.167 Uiso calc PR 0.42(2) 1 C 2
C C40 0.6744(11) 1.0712(10) 0.8831(9) 0.192(8) Uani d DU 1 1 C .
H H40A 0.6562 1.1036 0.8869 0.288 Uiso calc R 1 1 . .
H H40B 0.7162 1.0924 0.8587 0.288 Uiso calc R 1 1 . .
H H40C 0.6866 1.0617 0.9212 0.288 Uiso calc R 1 1 . .
C C41 0.4796(6) 0.8673(6) 1.0326(5) 0.076(3) Uani d U 1 1 C .
H H41A 0.5023 0.9171 1.0446 0.091 Uiso calc R 1 1 . .
H H41B 0.4382 0.8403 1.0576 0.091 Uiso calc R 1 1 . .
C C42 0.5304(7) 0.8411(7) 1.0420(5) 0.092(4) Uani d U 1 1 . .
H H42A 0.5768 0.8759 1.0263 0.110 Uiso calc R 1 1 C .
H H42B 0.5138 0.7967 1.0207 0.110 Uiso calc R 1 1 . .
C C43 0.5390(7) 0.8284(8) 1.1070(5) 0.104(4) Uani d U 1 1 C .
H H43A 0.4924 0.7960 1.1236 0.125 Uiso calc R 1 1 . .
H H43B 0.5684 0.8061 1.1104 0.125 Uiso calc R 1 1 . .
C C44 0.5728(8) 0.8966(8) 1.1404(7) 0.126(5) Uani d U 1 1 . .
H H44A 0.6206 0.9272 1.1263 0.188 Uiso calc R 1 1 C .
H H44B 0.5744 0.8868 1.1813 0.188 Uiso calc R 1 1 . .
H H44C 0.5453 0.9201 1.1354 0.188 Uiso calc R 1 1 . .
C C45 0.4063(7) 0.9125(7) 0.9600(5) 0.089(3) Uani d U 1 1 C .
H H45A 0.4410 0.9610 0.9717 0.106 Uiso calc R 1 1 . .
H H45B 0.3906 0.9148 0.9206 0.106 Uiso calc R 1 1 . .
C C46 0.3447(6) 0.8859(6) 0.9992(5) 0.080(3) Uani d U 1 1 . .
H H46A 0.3610 0.8878 1.0392 0.096 Uiso calc R 1 1 C .
H H46B 0.3119 0.8360 0.9899 0.096 Uiso calc R 1 1 . .
C C47 0.3053(7) 0.9252(7) 0.9964(6) 0.093(4) Uani d U 1 1 C .
H H47A 0.2896 0.9242 0.9564 0.112 Uiso calc R 1 1 . .
H H47B 0.3376 0.9749 1.0068 0.112 Uiso calc R 1 1 . .
C C48 0.2412(8) 0.8957(8) 1.0362(6) 0.110(4) Uani d U 1 1 . .
H H48A 0.2140 0.8445 1.0321 0.164 Uiso calc R 1 1 C .
H H48B 0.2118 0.9158 1.0257 0.164 Uiso calc R 1 1 . .
H H48C 0.2568 0.9077 1.0761 0.164 Uiso calc R 1 1 . .

loop_
_atom_site_aniso_label
_atom_site_aniso_U_11
_atom_site_aniso_U_22
_atom_site_aniso_U_33
_atom_site_aniso_U_12
_atom_site_aniso_U_13
_atom_site_aniso_U_23
I1 0.0568(3) 0.0457(3) 0.0341(2) 0.0268(3) 0.0013(2) -0.0033(2)
I2 0.0474(3) 0.0474(3) 0.0255(4) 0.02371(16) 0.000 0.000
Cu1 0.0470(6) 0.0423(5) 0.0341(5) 0.0175(5) 0.0006(4) -0.0003(4)
Cu2 0.0528(6) 0.0528(6) 0.0253(7) 0.0264(3) 0.000 0.000
P1 0.0528(14) 0.0528(14) 0.0278(16) 0.0264(7) 0.000 0.000
C1 0.072(5) 0.060(5) 0.036(4) 0.033(4) 0.001(4) -0.005(3)
C2 0.064(5) 0.061(5) 0.041(4) 0.032(4) 0.005(4) -0.003(4)
C3 0.096(7) 0.077(6) 0.061(5) 0.054(5) -0.005(5) -0.005(4)
C4 0.089(7) 0.100(7) 0.085(6) 0.062(6) 0.001(5) -0.004(5)
P2 0.0462(12) 0.0488(13) 0.0381(10) 0.0205(11) 0.0013(9) 0.0029(9)
C5 0.062(5) 0.052(5) 0.042(4) 0.028(4) 0.004(4) 0.010(3)
C6 0.081(6) 0.049(5) 0.049(4) 0.031(4) -0.011(4) -0.001(4)
C7 0.109(7) 0.083(6) 0.070(6) 0.056(6) -0.017(5) -0.002(5)
C8 0.133(9) 0.121(9) 0.116(8) 0.054(7) -0.019(7) 0.013(7)
C9 0.067(6) 0.084(6) 0.056(5) 0.042(5) 0.005(4) 0.010(4)
C10 0.075(6) 0.072(6) 0.084(6) 0.038(5) 0.014(5) 0.000(5)
C11 0.078(6) 0.114(8) 0.079(6) 0.046(6) 0.008(5) 0.006(6)
C12 0.104(8) 0.132(9) 0.114(8) 0.071(7) -0.010(6) 0.005(7)
C13 0.053(5) 0.057(5) 0.046(4) 0.017(4) -0.005(4) 0.004(4)
C14 0.096(7) 0.072(6) 0.052(5) 0.019(5) -0.020(5) -0.004(4)
C15 0.117(8) 0.087(7) 0.094(7) 0.031(6) -0.036(6) -0.016(6)
C16 0.209(13) 0.190(12) 0.183(12) 0.087(9) 0.004(9) -0.038(9)
I3 0.0580(3) 0.0580(3) 0.0245(4) 0.02900(17) 0.000 0.000
I4 0.0915(6) 0.1065(6) 0.0383(3) 0.0409(5) -0.0148(3) -0.0186(3)
Cu3 0.0853(9) 0.0761(8) 0.0342(5) 0.0410(7) -0.0001(5) -0.0056(5)
Cu4 0.1118(12) 0.1118(12) 0.0266(9) 0.0559(6) 0.000 0.000
P3 0.090(2) 0.0643(19) 0.104(2) 0.0353(17) -0.0179(18) -0.0260(17)
C17 0.072(9) 0.070(9) 0.060(8) 0.040(7) 0.006(7) 0.000(7)
C18 0.073(9) 0.066(9) 0.057(8) 0.024(7) -0.004(7) -0.011(7)
C17A 0.083(11) 0.070(11) 0.079(11) 0.043(8) 0.014(8) 0.004(8)
C18A 0.078(11) 0.066(11) 0.076(11) 0.033(8) 0.006(8) 0.009(8)
C19 0.122(9) 0.163(10) 0.105(8) 0.049(7) 0.021(7) -0.042(7)
C20 0.138(10) 0.200(11) 0.128(9) 0.078(8) 0.019(7) 0.018(8)
C21 0.094(10) 0.075(10) 0.073(11) 0.037(7) 0.005(7) 0.019(7)
C21A 0.060(13) 0.057(12) 0.042(12) 0.027(9) 0.005(8) -0.012(8)
C22 0.109(8) 0.109(8) 0.136(9) 0.055(7) -0.019(7) 0.008(7)
C23 0.171(11) 0.176(11) 0.138(10) 0.074(8) -0.036(8) 0.026(8)
C24 0.260(16) 0.269(17) 0.266(17) 0.133(11) 0.001(10) -0.017(10)
C25 0.096(7) 0.081(7) 0.099(7) 0.046(6) 0.000(6) -0.019(5)
C26 0.098(7) 0.077(7) 0.092(7) 0.031(6) -0.006(6) -0.010(5)
C27 0.121(9) 0.119(9) 0.133(9) 0.045(7) 0.009(7) 0.001(7)
C28 0.094(11) 0.098(12) 0.093(11) 0.051(8) 0.006(8) -0.017(8)
C28A 0.119(14) 0.112(14) 0.106(14) 0.059(10) 0.003(9) -0.010(9)
P4 0.116(3) 0.116(3) 0.028(2) 0.0581(14) 0.000 0.000
C29 0.101(7) 0.104(7) 0.032(4) 0.043(6) 0.009(4) 0.011(4)
C30 0.097(7) 0.103(7) 0.058(5) 0.044(6) 0.000(5) 0.019(5)
C31 0.128(9) 0.116(8) 0.094(7) 0.045(7) -0.010(7) 0.008(6)
C32 0.155(10) 0.142(9) 0.120(9) 0.059(7) 0.011(7) 0.019(7)
I5 0.0761(5) 0.0761(5) 0.0270(4) 0.0380(2) 0.000 0.000
I6 0.0866(5) 0.1004(5) 0.0381(3) 0.0465(4) 0.0095(3) -0.0011(3)
Cu5 0.0833(9) 0.0823(9) 0.0354(5) 0.0393(8) 0.0014(6) -0.0012(5)
Cu6 0.0944(10) 0.0944(10) 0.0285(9) 0.0472(5) 0.000 0.000
P5 0.095(2) 0.095(2) 0.0269(18) 0.0477(11) 0.000 0.000
C33 0.089(7) 0.099(7) 0.058(6) 0.042(6) 0.005(5) -0.005(5)
C34 0.092(7) 0.090(7) 0.059(5) 0.052(5) 0.002(5) -0.004(5)
C35 0.092(7) 0.102(7) 0.102(7) 0.046(6) 0.003(6) -0.009(6)
C36 0.150(10) 0.131(9) 0.140(9) 0.078(8) 0.012(7) -0.006(7)
P6 0.080(2) 0.0772(19) 0.0680(17) 0.0421(17) 0.0089(14) 0.0044(14)
C37 0.085(10) 0.073(10) 0.091(11) 0.039(8) -0.008(8) -0.004(8)
C38 0.102(12) 0.103(12) 0.103(12) 0.048(9) -0.009(8) -0.003(8)
C37A 0.046(10) 0.059(10) 0.049(9) 0.022(7) 0.005(7) 0.003(7)
C38A 0.060(10) 0.075(11) 0.060(10) 0.033(8) 0.010(7) 0.005(8)
C39 0.133(9) 0.143(9) 0.149(9) 0.074(7) 0.027(7) 0.053(7)
C40 0.195(12) 0.209(12) 0.180(11) 0.106(9) -0.007(8) 0.041(9)
C41 0.078(6) 0.070(6) 0.080(6) 0.037(5) -0.009(5) -0.017(5)
C42 0.104(7) 0.077(6) 0.102(7) 0.051(6) -0.014(6) -0.016(5)
C43 0.097(7) 0.120(8) 0.099(7) 0.058(6) -0.011(6) -0.013(6)
C44 0.113(8) 0.143(9) 0.134(9) 0.074(7) -0.023(7) -0.043(7)
C45 0.103(7) 0.092(7) 0.081(6) 0.056(6) 0.013(5) 0.008(5)
C46 0.093(7) 0.084(6) 0.069(6) 0.050(5) 0.011(5) 0.006(5)
C47 0.096(7) 0.095(7) 0.098(7) 0.055(6) 0.002(6) 0.002(6)
C48 0.117(8) 0.123(8) 0.101(7) 0.068(7) 0.006(6) 0.010(6)

loop_
_atom_type_symbol
_atom_type_description
_atom_type_scat_dispersion_real
_atom_type_scat_dispersion_imag
_atom_type_scat_source
C C 0.0033 0.0016 'International Tables Vol C Tables 4.2.6.8 and 6.1.1.4'
H H 0.0000 0.0000 'International Tables Vol C Tables 4.2.6.8 and 6.1.1.4'
Cu Cu 0.3201 1.2651 'International Tables Vol C Tables 4.2.6.8 and 6.1.1.4'
I I -0.4742 1.8119 'International Tables Vol C Tables 4.2.6.8 and 6.1.1.4'
P P 0.1023 0.0942 'International Tables Vol C Tables 4.2.6.8 and 6.1.1.4'

loop_
_geom_angle_atom_site_label_1
_geom_angle_atom_site_label_2
_geom_angle_atom_site_label_3
_geom_angle_site_symmetry_1
_geom_angle_site_symmetry_3
_geom_angle
Cu1 I1 Cu2 2_765 . 62.22(3)
Cu1 I1 Cu1 2_765 . 61.67(4)
Cu2 I1 Cu1 . . 61.51(3)
Cu1 I2 Cu1 . 3_675 60.91(4)
Cu1 I2 Cu1 . 2_765 60.91(4)
Cu1 I2 Cu1 3_675 2_765 60.91(4)
P2 Cu1 I1 . 3_675 109.25(7)
P2 Cu1 I1 . . 105.70(7)
I1 Cu1 I1 3_675 . 112.56(4)
P2 Cu1 I2 . . 104.61(6)
I1 Cu1 I2 3_675 . 112.94(4)
I1 Cu1 I2 . . 111.18(4)
P2 Cu1 Cu1 . 3_675 146.32(8)
I1 Cu1 Cu1 3_675 3_675 60.17(4)
I1 Cu1 Cu1 . 3_675 107.80(3)
I2 Cu1 Cu1 . 3_675 59.544(18)
P2 Cu1 Cu1 . 2_765 141.32(8)
I1 Cu1 Cu1 3_675 2_765 109.43(3)
I1 Cu1 Cu1 . 2_765 58.17(4)
I2 Cu1 Cu1 . 2_765 59.544(18)
Cu1 Cu1 Cu1 3_675 2_765 60.0
P2 Cu1 Cu2 . . 146.10(7)
I1 Cu1 Cu2 3_675 . 59.70(2)
I1 Cu1 Cu2 . . 59.06(2)
I2 Cu1 Cu2 . . 109.15(4)
Cu1 Cu1 Cu2 3_675 . 60.20(2)
Cu1 Cu1 Cu2 2_765 . 60.20(2)
P1 Cu2 I1 . 2_765 107.40(3)
P1 Cu2 I1 . . 107.40(3)
I1 Cu2 I1 2_765 . 111.47(3)
P1 Cu2 I1 . 3_675 107.40(3)
I1 Cu2 I1 2_765 3_675 111.46(3)
I1 Cu2 I1 . 3_675 111.46(3)
P1 Cu2 Cu1 . 3_675 144.98(3)
I1 Cu2 Cu1 2_765 3_675 58.08(3)
I1 Cu2 Cu1 . 3_675 107.62(5)
I1 Cu2 Cu1 3_675 3_675 59.43(3)
P1 Cu2 Cu1 . 2_765 144.98(3)
I1 Cu2 Cu1 2_765 2_765 59.43(3)
I1 Cu2 Cu1 . 2_765 58.09(3)
I1 Cu2 Cu1 3_675 2_765 107.62(5)
Cu1 Cu2 Cu1 3_675 2_765 59.60(4)
P1 Cu2 Cu1 . . 144.98(3)
I1 Cu2 Cu1 2_765 . 107.62(5)
I1 Cu2 Cu1 . . 59.43(3)
I1 Cu2 Cu1 3_675 . 58.09(3)
Cu1 Cu2 Cu1 3_675 . 59.60(4)
Cu1 Cu2 Cu1 2_765 . 59.60(4)
C1 P1 C1 . 2_765 102.6(3)
C1 P1 C1 . 3_675 102.6(3)
C1 P1 C1 2_765 3_675 102.6(3)
C1 P1 Cu2 . . 115.7(3)
C1 P1 Cu2 2_765 . 115.7(3)
C1 P1 Cu2 3_675 . 115.6(3)
C2 C1 P1 . . 114.9(6)
C2 C1 H1A . . 108.5
P1 C1 H1A . . 108.5
C2 C1 H1B . . 108.5
P1 C1 H1B . . 108.5
H1A C1 H1B . . 107.5
C1 C2 C3 . . 112.2(8)
C1 C2 H2A . . 109.2
C3 C2 H2A . . 109.2
C1 C2 H2B . . 109.2
C3 C2 H2B . . 109.2
H2A C2 H2B . . 107.9
C2 C3 C4 . . 111.2(9)
C2 C3 H3A . . 109.4
C4 C3 H3A . . 109.4
C2 C3 H3B . . 109.4
C4 C3 H3B . . 109.4
H3A C3 H3B . . 108.0
C3 C4 H4A . . 109.5
C3 C4 H4B . . 109.5
H4A C4 H4B . . 109.5
C3 C4 H4C . . 109.5
H4A C4 H4C . . 109.5
H4B C4 H4C . . 109.5
C13 P2 C5 . . 102.6(4)
C13 P2 C9 . . 101.6(5)
C5 P2 C9 . . 103.2(4)
C13 P2 Cu1 . . 114.7(3)
C5 P2 Cu1 . . 114.3(3)
C9 P2 Cu1 . . 118.3(4)
C6 C5 P2 . . 114.0(6)
C6 C5 H5A . . 108.8
P2 C5 H5A . . 108.8
C6 C5 H5B . . 108.8
P2 C5 H5B . . 108.8
H5A C5 H5B . . 107.6
C7 C6 C5 . . 117.4(8)
C7 C6 H6A . . 108.0
C5 C6 H6A . . 108.0
C7 C6 H6B . . 108.0
C5 C6 H6B . . 108.0
H6A C6 H6B . . 107.2
C8 C7 C6 . . 114.2(11)
C8 C7 H7A . . 108.7
C6 C7 H7A . . 108.7
C8 C7 H7B . . 108.7
C6 C7 H7B . . 108.7
H7A C7 H7B . . 107.6
C7 C8 H8A . . 109.5
C7 C8 H8B . . 109.5
H8A C8 H8B . . 109.5
C7 C8 H8C . . 109.5
H8A C8 H8C . . 109.5
H8B C8 H8C . . 109.5
C10 C9 P2 . . 115.5(8)
C10 C9 H9A . . 108.4
P2 C9 H9A . . 108.4
C10 C9 H9B . . 108.4
P2 C9 H9B . . 108.4
H9A C9 H9B . . 107.5
C9 C10 C11 . . 113.3(10)
C9 C10 H10A . . 108.9
C11 C10 H10A . . 108.9
C9 C10 H10B . . 108.9
C11 C10 H10B . . 108.9
H10A C10 H10B . . 107.7
C12 C11 C10 . . 113.4(11)
C12 C11 H11A . . 108.9
C10 C11 H11A . . 108.9
C12 C11 H11B . . 108.9
C10 C11 H11B . . 108.9
H11A C11 H11B . . 107.7
C11 C12 H12A . . 109.5
C11 C12 H12B . . 109.5
H12A C12 H12B . . 109.5
C11 C12 H12C . . 109.5
H12A C12 H12C . . 109.5
H12B C12 H12C . . 109.5
C14 C13 P2 . . 112.4(7)
C14 C13 H13A . . 109.1
P2 C13 H13A . . 109.1
C14 C13 H13B . . 109.1
P2 C13 H13B . . 109.1
H13A C13 H13B . . 107.9
C13 C14 C15 . . 112.9(10)
C13 C14 H14A . . 109.0
C15 C14 H14A . . 109.0
C13 C14 H14B . . 109.0
C15 C14 H14B . . 109.0
H14A C14 H14B . . 107.8
C16 C15 C14 . . 112.2(14)
C16 C15 H15A . . 109.2
C14 C15 H15A . . 109.2
C16 C15 H15B . . 109.2
C14 C15 H15B . . 109.2
H15A C15 H15B . . 107.9
C15 C16 H16A . . 109.5
C15 C16 H16B . . 109.5
H16A C16 H16B . . 109.5
C15 C16 H16C . . 109.5
H16A C16 H16C . . 109.5
H16B C16 H16C . . 109.5
Cu3 I3 Cu3 3_665 . 61.76(5)
Cu3 I3 Cu3 3_665 2_655 61.76(5)
Cu3 I3 Cu3 . 2_655 61.76(5)
Cu3 I4 Cu3 . 3_665 61.96(5)
Cu3 I4 Cu4 . . 61.15(4)
Cu3 I4 Cu4 3_665 . 61.13(5)
P3 Cu3 I4 . . 105.29(10)
P3 Cu3 I4 . 2_655 105.90(11)
I4 Cu3 I4 . 2_655 112.59(5)
P3 Cu3 I3 . . 109.23(10)
I4 Cu3 I3 . . 111.73(5)
I4 Cu3 I3 2_655 . 111.68(5)
P3 Cu3 Cu4 . . 142.84(10)
I4 Cu3 Cu4 . . 59.51(3)
I4 Cu3 Cu4 2_655 . 59.50(3)
I3 Cu3 Cu4 . . 107.93(5)
P3 Cu3 Cu3 . 3_665 145.57(12)
I4 Cu3 Cu3 . 3_665 59.04(5)
I4 Cu3 Cu3 2_655 3_665 108.47(5)
I3 Cu3 Cu3 . 3_665 59.12(2)
Cu4 Cu3 Cu3 . 3_665 59.62(3)
P3 Cu3 Cu3 . 2_655 146.15(11)
I4 Cu3 Cu3 . 2_655 108.51(5)
I4 Cu3 Cu3 2_655 2_655 58.99(5)
I3 Cu3 Cu3 . 2_655 59.12(2)
Cu4 Cu3 Cu3 . 2_655 59.62(3)
Cu3 Cu3 Cu3 3_665 2_655 60.0
P4 Cu4 I4 . 3_665 106.43(4)
P4 Cu4 I4 . . 106.43(4)
I4 Cu4 I4 3_665 . 112.33(4)
P4 Cu4 I4 . 2_655 106.43(4)
I4 Cu4 I4 3_665 2_655 112.33(4)
I4 Cu4 I4 . 2_655 112.33(4)
P4 Cu4 Cu3 . 3_665 144.28(3)
I4 Cu4 Cu3 3_665 3_665 59.34(4)
I4 Cu4 Cu3 . 3_665 59.37(4)
I4 Cu4 Cu3 2_655 3_665 109.29(7)
P4 Cu4 Cu3 . 2_655 144.27(3)
I4 Cu4 Cu3 3_665 2_655 59.37(4)
I4 Cu4 Cu3 . 2_655 109.29(7)
I4 Cu4 Cu3 2_655 2_655 59.34(4)
Cu3 Cu4 Cu3 3_665 2_655 60.75(6)
P4 Cu4 Cu3 . . 144.27(3)
I4 Cu4 Cu3 3_665 . 109.29(7)
I4 Cu4 Cu3 . . 59.34(4)
I4 Cu4 Cu3 2_655 . 59.38(4)
Cu3 Cu4 Cu3 3_665 . 60.75(6)
Cu3 Cu4 Cu3 2_655 . 60.75(6)
C21A P3 C17 . . 77.3(15)
C21A P3 C25 . . 106.9(10)
C17 P3 C25 . . 99.5(8)
C21A P3 C21 . . 22.1(11)
C17 P3 C21 . . 99.2(11)
C25 P3 C21 . . 100.5(6)
C21A P3 C17A . . 103.4(17)
C17 P3 C17A . . 29.8(7)
C25 P3 C17A . . 105.3(8)
C21 P3 C17A . . 125.3(12)
C21A P3 Cu3 . . 123.4(9)
C17 P3 Cu3 . . 127.0(7)
C25 P3 Cu3 . . 115.5(4)
C21 P3 Cu3 . . 111.1(9)
C17A P3 Cu3 . . 99.9(6)
C18 C17 P3 . . 112.9(12)
C18 C17 H17A . . 109.0
P3 C17 H17A . . 109.0
C18 C17 H17B . . 109.0
P3 C17 H17B . . 109.0
H17A C17 H17B . . 107.8
C17 C18 C19 . . 111.2(12)
C17 C18 H18A . . 109.4
C19 C18 H18A . . 109.4
C17 C18 H18B . . 109.4
C19 C18 H18B . . 109.4
H18A C18 H18B . . 108.0
C18A C17A P3 . . 109.1(14)
C18A C17A H17C . . 109.9
P3 C17A H17C . . 109.9
C18A C17A H17D . . 109.9
P3 C17A H17D . . 109.9
H17C C17A H17D . . 108.3
C17A C18A C19 . . 90.4(14)
C17A C18A H18C . . 113.6
C19 C18A H18C . . 113.6
C17A C18A H18D . . 113.6
C19 C18A H18D . . 113.6
H18C C18A H18D . . 110.8
C20 C19 C18A . . 89.4(13)
C20 C19 C18 . . 125.6(15)
C18A C19 C18 . . 41.6(10)
C20 C19 H19A . . 105.9
C18A C19 H19A . . 101.5
C18 C19 H19A . . 105.9
C20 C19 H19B . . 105.9
C18A C19 H19B . . 142.8
C18 C19 H19B . . 105.9
H19A C19 H19B . . 106.3
C20 C19 H19C . . 113.7
C18A C19 H19C . . 113.7
C18 C19 H19C . . 108.5
H19A C19 H19C . . 15.3
H19B C19 H19C . . 91.2
C20 C19 H19D . . 113.7
C18A C19 H19D . . 113.7
C18 C19 H19D . . 79.4
H19A C19 H19D . . 126.0
H19B C19 H19D . . 29.1
H19C C19 H19D . . 111.0
C19 C20 H20A . . 109.5
C19 C20 H20B . . 109.5
H20A C20 H20B . . 109.5
C19 C20 H20C . . 109.5
H20A C20 H20C . . 109.5
H20B C20 H20C . . 109.5
C22 C21 P3 . . 107.2(14)
C22 C21 H21A . . 110.3
P3 C21 H21A . . 110.3
C22 C21 H21B . . 110.3
P3 C21 H21B . . 110.3
H21A C21 H21B . . 108.5
C22 C21A P3 . . 127.9(19)
C22 C21A H21C . . 105.3
P3 C21A H21C . . 105.3
C22 C21A H21D . . 105.3
P3 C21A H21D . . 105.3
H21C C21A H21D . . 106.0
C21A C22 C21 . . 28.5(10)
C21A C22 C23 . . 139.8(18)
C21 C22 C23 . . 115.0(17)
C21A C22 H22A . . 84.4
C21 C22 H22A . . 108.5
C23 C22 H22A . . 108.5
C21A C22 H22B . . 103.0
C21 C22 H22B . . 108.5
C23 C22 H22B . . 108.5
H22A C22 H22B . . 107.5
C21A C22 H22C . . 102.1
C21 C22 H22C . . 128.9
C23 C22 H22C . . 102.1
H22A C22 H22C . . 22.3
H22B C22 H22C . . 90.3
C21A C22 H22D . . 102.1
C21 C22 H22D . . 100.6
C23 C22 H22D . . 102.1
H22A C22 H22D . . 122.3
H22B C22 H22D . . 14.8
H22C C22 H22D . . 104.8
C24 C23 C22 . . 114.0(18)
C24 C23 H23A . . 108.7
C22 C23 H23A . . 108.7
C24 C23 H23B . . 108.7
C22 C23 H23B . . 108.7
H23A C23 H23B . . 107.6
C23 C24 H24A . . 109.5
C23 C24 H24B . . 109.5
H24A C24 H24B . . 109.5
C23 C24 H24C . . 109.5
H24A C24 H24C . . 109.5
H24B C24 H24C . . 109.5
C26 C25 P3 . . 112.7(8)
C26 C25 H25A . . 109.1
P3 C25 H25A . . 109.1
C26 C25 H25B . . 109.1
P3 C25 H25B . . 109.1
H25A C25 H25B . . 107.8
C25 C26 C27 . . 112.1(11)
C25 C26 H26A . . 109.2
C27 C26 H26A . . 109.2
C25 C26 H26B . . 109.2
C27 C26 H26B . . 109.2
H26A C26 H26B . . 107.9
C28 C27 C28A . . 67.7(15)
C28 C27 C26 . . 114.9(16)
C28A C27 C26 . . 107.6(18)
C28 C27 H27A . . 108.5
C28A C27 H27A . . 46.1
C26 C27 H27A . . 108.5
C28 C27 H27B . . 108.5
C28A C27 H27B . . 141.0
C26 C27 H27B . . 108.5
H27A C27 H27B . . 107.5
C28 C27 H27C . . 133.1
C28A C27 H27C . . 110.2
C26 C27 H27C . . 110.2
H27A C27 H27C . . 67.0
H27B C27 H27C . . 42.4
C28 C27 H27D . . 43.5
C28A C27 H27D . . 110.2
C26 C27 H27D . . 110.2
H27A C27 H27D . . 139.8
H27B C27 H27D . . 69.8
H27C C27 H27D . . 108.5
C27 C28 H28A . . 109.5
C27 C28 H28B . . 109.5
C27 C28 H28C . . 109.5
C27 C28A H28D . . 109.5
C27 C28A H28E . . 109.5
H28D C28A H28E . . 109.5
C27 C28A H28F . . 109.5
H28D C28A H28F . . 109.5
H28E C28A H28F . . 109.5
C29 P4 C29 2_655 . 103.0(4)
C29 P4 C29 2_655 3_665 103.0(4)
C29 P4 C29 . 3_665 103.0(4)
C29 P4 Cu4 2_655 . 115.3(3)
C29 P4 Cu4 . . 115.3(3)
C29 P4 Cu4 3_665 . 115.3(3)
C30 C29 P4 . . 113.9(8)
C30 C29 H29A . . 108.8
P4 C29 H29A . . 108.8
C30 C29 H29B . . 108.8
P4 C29 H29B . . 108.8
H29A C29 H29B . . 107.7
C29 C30 C31 . . 113.3(11)
C29 C30 H30A . . 108.9
C31 C30 H30A . . 108.9
C29 C30 H30B . . 108.9
C31 C30 H30B . . 108.9
H30A C30 H30B . . 107.7
C30 C31 C32 . . 114.0(14)
C30 C31 H31A . . 108.7
C32 C31 H31A . . 108.7
C30 C31 H31B . . 108.7
C32 C31 H31B . . 108.7
H31A C31 H31B . . 107.6
C31 C32 H32A . . 109.5
C31 C32 H32B . . 109.5
H32A C32 H32B . . 109.5
C31 C32 H32C . . 109.5
H32A C32 H32C . . 109.5
H32B C32 H32C . . 109.5
Cu5 I5 Cu5 2_665 3_565 61.70(4)
Cu5 I5 Cu5 2_665 . 61.69(5)
Cu5 I5 Cu5 3_565 . 61.69(5)
Cu5 I6 Cu5 3_565 . 62.27(6)
Cu5 I6 Cu6 3_565 . 61.52(4)
Cu5 I6 Cu6 . . 61.48(4)
P6 Cu5 I6 . 2_665 106.29(9)
P6 Cu5 I6 . . 107.47(9)
I6 Cu5 I6 2_665 . 112.44(5)
P6 Cu5 I5 . . 106.98(8)
I6 Cu5 I5 2_665 . 111.68(5)
I6 Cu5 I5 . . 111.58(5)
P6 Cu5 Cu6 . . 145.00(9)
I6 Cu5 Cu6 2_665 . 59.37(3)
I6 Cu5 Cu6 . . 59.33(3)
I5 Cu5 Cu6 . . 108.02(5)
P6 Cu5 Cu5 . 3_565 145.35(11)
I6 Cu5 Cu5 2_665 3_565 108.36(5)
I6 Cu5 Cu5 . 3_565 58.81(5)
I5 Cu5 Cu5 . 3_565 59.15(2)
Cu6 Cu5 Cu5 . 3_565 59.66(3)
P6 Cu5 Cu5 . 2_665 144.26(10)
I6 Cu5 Cu5 2_665 2_665 58.92(5)
I6 Cu5 Cu5 . 2_665 108.26(5)
I5 Cu5 Cu5 . 2_665 59.15(2)
Cu6 Cu5 Cu5 . 2_665 59.66(3)
Cu5 Cu5 Cu5 3_565 2_665 60.0
P5 Cu6 I6 . . 106.70(4)
P5 Cu6 I6 . 3_565 106.70(4)
I6 Cu6 I6 . 3_565 112.10(3)
P5 Cu6 I6 . 2_665 106.70(4)
I6 Cu6 I6 . 2_665 112.10(3)
I6 Cu6 I6 3_565 2_665 112.09(3)
P5 Cu6 Cu5 . . 144.32(3)
I6 Cu6 Cu5 . . 59.19(4)
I6 Cu6 Cu5 3_565 . 108.98(6)
I6 Cu6 Cu5 2_665 . 59.12(4)
P5 Cu6 Cu5 . 2_665 144.32(3)
I6 Cu6 Cu5 . 2_665 108.98(6)
I6 Cu6 Cu5 3_565 2_665 59.11(4)
I6 Cu6 Cu5 2_665 2_665 59.19(4)
Cu5 Cu6 Cu5 . 2_665 60.68(6)
P5 Cu6 Cu5 . 3_565 144.32(3)
I6 Cu6 Cu5 . 3_565 59.12(4)
I6 Cu6 Cu5 3_565 3_565 59.19(4)
I6 Cu6 Cu5 2_665 3_565 108.98(6)
Cu5 Cu6 Cu5 . 3_565 60.68(6)
Cu5 Cu6 Cu5 2_665 3_565 60.68(6)
C33 P5 C33 2_665 . 102.6(4)
C33 P5 C33 2_665 3_565 102.5(4)
C33 P5 C33 . 3_565 102.6(4)
C33 P5 Cu6 2_665 . 115.7(4)
C33 P5 Cu6 . . 115.7(3)
C33 P5 Cu6 3_565 . 115.7(3)
C34 C33 P5 . . 115.8(8)
C34 C33 H33A . . 108.3
P5 C33 H33A . . 108.3
C34 C33 H33B . . 108.3
P5 C33 H33B . . 108.3
H33A C33 H33B . . 107.4
C35 C34 C33 . . 113.0(10)
C35 C34 H34A . . 109.0
C33 C34 H34A . . 109.0
C35 C34 H34B . . 109.0
C33 C34 H34B . . 109.0
H34A C34 H34B . . 107.8
C34 C35 C36 . . 110.6(11)
C34 C35 H35A . . 109.5
C36 C35 H35A . . 109.5
C34 C35 H35B . . 109.5
C36 C35 H35B . . 109.5
H35A C35 H35B . . 108.1
C35 C36 H36A . . 109.5
C35 C36 H36B . . 109.5
H36A C36 H36B . . 109.5
C35 C36 H36C . . 109.5
H36A C36 H36C . . 109.5
H36B C36 H36C . . 109.5
C45 P6 C41 . . 102.1(5)
C45 P6 C37 . . 101.0(8)
C41 P6 C37 . . 114.8(8)
C45 P6 C37A . . 105.8(8)
C41 P6 C37A . . 90.5(7)
C37 P6 C37A . . 24.4(7)
C45 P6 Cu5 . . 115.5(5)
C41 P6 Cu5 . . 114.4(4)
C37 P6 Cu5 . . 108.3(6)
C37A P6 Cu5 . . 124.0(8)
C38 C37 P6 . . 124.2(15)
C38 C37 H37A . . 106.3
P6 C37 H37A . . 106.3
C38 C37 H37B . . 106.3
P6 C37 H37B . . 106.3
H37A C37 H37B . . 106.4
C37 C38 C39 . . 104.7(14)
C37 C38 H38A . . 110.8
C39 C38 H38A . . 110.8
C37 C38 H38B . . 110.8
C39 C38 H38B . . 110.8
H38A C38 H38B . . 108.9
C38A C37A P6 . . 111.7(14)
C38A C37A H37C . . 109.3
P6 C37A H37C . . 109.3
C38A C37A H37D . . 109.3
P6 C37A H37D . . 109.3
H37C C37A H37D . . 107.9
C37A C38A C39 . . 111.2(15)
C37A C38A H38C . . 109.4
C39 C38A H38C . . 109.4
C37A C38A H38D . . 109.4
C39 C38A H38D . . 109.4
H38C C38A H38D . . 108.0
C40 C39 C38A . . 134.3(18)
C40 C39 C38 . . 89.6(15)
C38A C39 C38 . . 45.9(11)
C40 C39 H39A . . 113.7
C38A C39 H39A . . 96.8
C38 C39 H39A . . 113.7
C40 C39 H39B . . 113.7
C38A C39 H39B . . 83.1
C38 C39 H39B . . 113.7
H39A C39 H39B . . 111.0
C40 C39 H39C . . 103.6
C38A C39 H39C . . 103.6
C38 C39 H39C . . 112.9
H39A C39 H39C . . 10.3
H39B C39 H39C . . 119.0
C40 C39 H39D . . 103.6
C38A C39 H39D . . 103.6
C38 C39 H39D . . 135.2
H39A C39 H39D . . 99.9
H39B C39 H39D . . 22.2
H39C C39 H39D . . 105.3
C39 C40 H40A . . 109.5
C39 C40 H40B . . 109.5
H40A C40 H40B . . 109.5
C39 C40 H40C . . 109.5
H40A C40 H40C . . 109.5
H40B C40 H40C . . 109.5
C42 C41 P6 . . 114.3(8)
C42 C41 H41A . . 108.7
P6 C41 H41A . . 108.7
C42 C41 H41B . . 108.7
P6 C41 H41B . . 108.7
H41A C41 H41B . . 107.6
C41 C42 C43 . . 112.8(11)
C41 C42 H42A . . 109.0
C43 C42 H42A . . 109.0
C41 C42 H42B . . 109.0
C43 C42 H42B . . 109.0
H42A C42 H42B . . 107.8
C44 C43 C42 . . 111.3(12)
C44 C43 H43A . . 109.4
C42 C43 H43A . . 109.4
C44 C43 H43B . . 109.4
C42 C43 H43B . . 109.4
H43A C43 H43B . . 108.0
C43 C44 H44A . . 109.5
C43 C44 H44B . . 109.5
H44A C44 H44B . . 109.5
C43 C44 H44C . . 109.5
H44A C44 H44C . . 109.5
H44B C44 H44C . . 109.5
C46 C45 P6 . . 115.1(8)
C46 C45 H45A . . 108.5
P6 C45 H45A . . 108.5
C46 C45 H45B . . 108.5
P6 C45 H45B . . 108.5
H45A C45 H45B . . 107.5
C45 C46 C47 . . 114.9(10)
C45 C46 H46A . . 108.5
C47 C46 H46A . . 108.5
C45 C46 H46B . . 108.5
C47 C46 H46B . . 108.5
H46A C46 H46B . . 107.5
C46 C47 C48 . . 113.8(11)
C46 C47 H47A . . 108.8
C48 C47 H47A . . 108.8
C46 C47 H47B . . 108.8
C48 C47 H47B . . 108.8
H47A C47 H47B . . 107.7
C47 C48 H48A . . 109.5
C47 C48 H48B . . 109.5
H48A C48 H48B . . 109.5
C47 C48 H48C . . 109.5
H48A C48 H48C . . 109.5
H48B C48 H48C . . 109.5

loop_
_geom_bond_atom_site_label_1
_geom_bond_atom_site_label_2
_geom_bond_site_symmetry_2
_geom_bond_distance
I1 Cu1 2_765 2.6578(11)
I1 Cu2 . 2.7032(7)
I1 Cu1 . 2.7137(11)
I2 Cu1 . 2.7161(12)
I2 Cu1 3_675 2.7161(11)
I2 Cu1 2_765 2.7161(12)
Cu1 P2 . 2.240(2)
Cu1 I1 3_675 2.6578(11)
Cu1 Cu1 3_675 2.7535(17)
Cu1 Cu1 2_765 2.7535(17)
Cu1 Cu2 . 2.7702(15)
Cu2 P1 . 2.244(4)
Cu2 I1 2_765 2.7032(7)
Cu2 I1 3_675 2.7033(7)
Cu2 Cu1 3_675 2.7701(15)
Cu2 Cu1 2_765 2.7702(15)
P1 C1 . 1.812(9)
P1 C1 2_765 1.812(9)
P1 C1 3_675 1.812(9)
C1 C2 . 1.520(12)
C1 H1A . 0.9900
C1 H1B . 0.9900
C2 C3 . 1.530(13)
C2 H2A . 0.9900
C2 H2B . 0.9900
C3 C4 . 1.559(15)
C3 H3A . 0.9900
C3 H3B . 0.9900
C4 H4A . 0.9800
C4 H4B . 0.9800
C4 H4C . 0.9800
P2 C13 . 1.805(9)
P2 C5 . 1.819(8)
P2 C9 . 1.841(10)
C5 C6 . 1.527(13)
C5 H5A . 0.9900
C5 H5B . 0.9900
C6 C7 . 1.525(12)
C6 H6A . 0.9900
C6 H6B . 0.9900
C7 C8 . 1.410(17)
C7 H7A . 0.9900
C7 H7B . 0.9900
C8 H8A . 0.9800
C8 H8B . 0.9800
C8 H8C . 0.9800
C9 C10 . 1.421(13)
C9 H9A . 0.9900
C9 H9B . 0.9900
C10 C11 . 1.583(15)
C10 H10A . 0.9900
C10 H10B . 0.9900
C11 C12 . 1.528(17)
C11 H11A . 0.9900
C11 H11B . 0.9900
C12 H12A . 0.9800
C12 H12B . 0.9800
C12 H12C . 0.9800
C13 C14 . 1.536(12)
C13 H13A . 0.9900
C13 H13B . 0.9900
C14 C15 . 1.554(16)
C14 H14A . 0.9900
C14 H14B . 0.9900
C15 C16 . 1.43(2)
C15 H15A . 0.9900
C15 H15B . 0.9900
C16 H16A . 0.9800
C16 H16B . 0.9800
C16 H16C . 0.9800
I3 Cu3 3_665 2.6994(13)
I3 Cu3 . 2.6994(13)
I3 Cu3 2_655 2.6995(13)
I4 Cu3 . 2.6909(15)
I4 Cu3 3_665 2.6923(15)
I4 Cu4 . 2.6956(11)
Cu3 P3 . 2.240(4)
Cu3 I4 2_655 2.6924(15)
Cu3 Cu4 . 2.7400(19)
Cu3 Cu3 3_665 2.771(2)
Cu3 Cu3 2_655 2.771(2)
Cu4 P4 . 2.251(5)
Cu4 I4 3_665 2.6955(10)
Cu4 I4 2_655 2.6958(10)
Cu4 Cu3 3_665 2.7398(19)
Cu4 Cu3 2_655 2.7399(19)
P3 C21A . 1.61(3)
P3 C17 . 1.739(17)
P3 C25 . 1.836(13)
P3 C21 . 1.96(3)
P3 C17A . 2.07(3)
C17 C18 . 1.538(10)
C17 H17A . 0.9900
C17 H17B . 0.9900
C18 C19 . 1.575(10)
C18 H18A . 0.9900
C18 H18B . 0.9900
C17A C18A . 1.534(10)
C17A H17C . 0.9900
C17A H17D . 0.9900
C18A C19 . 1.538(10)
C18A H18C . 0.9900
C18A H18D . 0.9900
C19 C20 . 1.492(9)
C19 H19A . 0.9900
C19 H19B . 0.9900
C19 H19C . 0.9900
C19 H19D . 0.9900
C20 H20A . 0.9800
C20 H20B . 0.9800
C20 H20C . 0.9800
C21 C22 . 1.556(9)
C21 H21A . 0.9900
C21 H21B . 0.9900
C21A C22 . 1.544(10)
C21A H21C . 0.9900
C21A H21D . 0.9900
C22 C23 . 1.559(9)
C22 H22A . 0.9900
C22 H22B . 0.9900
C22 H22C . 0.9900
C22 H22D . 0.9900
C23 C24 . 1.470(10)
C23 H23A . 0.9900
C23 H23B . 0.9900
C24 H24A . 0.9800
C24 H24B . 0.9800
C24 H24C . 0.9800
C25 C26 . 1.526(16)
C25 H25A . 0.9900
C25 H25B . 0.9900
C26 C27 . 1.534(18)
C26 H26A . 0.9900
C26 H26B . 0.9900
C27 C28 . 1.480(10)
C27 C28A . 1.481(10)
C27 H27A . 0.9900
C27 H27B . 0.9900
C27 H27C . 0.9900
C27 H27D . 0.9900
C28 H28A . 0.9800
C28 H28B . 0.9800
C28 H28C . 0.9800
C28A H28D . 0.9800
C28A H28E . 0.9800
C28A H28F . 0.9800
P4 C29 2_655 1.809(11)
P4 C29 . 1.809(11)
P4 C29 3_665 1.809(11)
C29 C30 . 1.500(16)
C29 H29A . 0.9900
C29 H29B . 0.9900
C30 C31 . 1.509(18)
C30 H30A . 0.9900
C30 H30B . 0.9900
C31 C32 . 1.52(2)
C31 H31A . 0.9900
C31 H31B . 0.9900
C32 H32A . 0.9800
C32 H32B . 0.9800
C32 H32C . 0.9800
I5 Cu5 2_665 2.7081(13)
I5 Cu5 3_565 2.7081(13)
I5 Cu5 . 2.7081(13)
I6 Cu5 3_565 2.6841(15)
I6 Cu5 . 2.6872(14)
I6 Cu6 . 2.6909(9)
Cu5 P6 . 2.239(4)
Cu5 I6 2_665 2.6841(15)
Cu5 Cu6 . 2.7490(18)
Cu5 Cu5 3_565 2.777(2)
Cu5 Cu5 2_665 2.777(2)
Cu6 P5 . 2.252(4)
Cu6 I6 3_565 2.6910(9)
Cu6 I6 2_665 2.6911(9)
Cu6 Cu5 2_665 2.7491(18)
Cu6 Cu5 3_565 2.7491(18)
P5 C33 2_665 1.809(11)
P5 C33 . 1.809(11)
P5 C33 3_565 1.809(11)
C33 C34 . 1.534(15)
C33 H33A . 0.9900
C33 H33B . 0.9900
C34 C35 . 1.518(16)
C34 H34A . 0.9900
C34 H34B . 0.9900
C35 C36 . 1.543(19)
C35 H35A . 0.9900
C35 H35B . 0.9900
C36 H36A . 0.9800
C36 H36B . 0.9800
C36 H36C . 0.9800
P6 C45 . 1.823(12)
P6 C41 . 1.826(11)
P6 C37 . 1.85(2)
P6 C37A . 1.89(2)
C37 C38 . 1.507(10)
C37 H37A . 0.9900
C37 H37B . 0.9900
C38 C39 . 1.535(10)
C38 H38A . 0.9900
C38 H38B . 0.9900
C37A C38A . 1.508(10)
C37A H37C . 0.9900
C37A H37D . 0.9900
C38A C39 . 1.530(10)
C38A H38C . 0.9900
C38A H38D . 0.9900
C39 C40 . 1.502(10)
C39 H39A . 0.9900
C39 H39B . 0.9900
C39 H39C . 0.9900
C39 H39D . 0.9900
C40 H40A . 0.9800
C40 H40B . 0.9800
C40 H40C . 0.9800
C41 C42 . 1.509(15)
C41 H41A . 0.9900
C41 H41B . 0.9900
C42 C43 . 1.567(17)
C42 H42A . 0.9900
C42 H42B . 0.9900
C43 C44 . 1.515(18)
C43 H43A . 0.9900
C43 H43B . 0.9900
C44 H44A . 0.9800
C44 H44B . 0.9800
C44 H44C . 0.9800
C45 C46 . 1.489(15)
C45 H45A . 0.9900
C45 H45B . 0.9900
C46 C47 . 1.501(15)
C46 H46A . 0.9900
C46 H46B . 0.9900
C47 C48 . 1.533(17)
C47 H47A . 0.9900
C47 H47B . 0.9900
C48 H48A . 0.9800
C48 H48B . 0.9800
C48 H48C . 0.9800

loop_
_geom_torsion_atom_site_label_1
_geom_torsion_atom_site_label_2
_geom_torsion_atom_site_label_3
_geom_torsion_atom_site_label_4
_geom_torsion_site_symmetry_1
_geom_torsion_site_symmetry_4
_geom_torsion
Cu1 I1 Cu1 P2 2_765 . -141.25(7)
Cu2 I1 Cu1 P2 . . 146.80(7)
Cu1 I1 Cu1 I1 2_765 3_675 99.56(4)
Cu2 I1 Cu1 I1 . 3_675 27.61(3)
Cu1 I1 Cu1 I2 2_765 . -28.30(4)
Cu2 I1 Cu1 I2 . . -100.25(4)
Cu1 I1 Cu1 Cu1 2_765 3_675 35.178(18)
Cu2 I1 Cu1 Cu1 . 3_675 -36.77(3)
Cu2 I1 Cu1 Cu1 . 2_765 -71.95(3)
Cu1 I1 Cu1 Cu2 2_765 . 71.95(3)
Cu1 I2 Cu1 P2 3_675 . -147.60(9)
Cu1 I2 Cu1 P2 2_765 . 141.49(9)
Cu1 I2 Cu1 I1 3_675 3_675 -28.89(4)
Cu1 I2 Cu1 I1 2_765 3_675 -99.80(3)
Cu1 I2 Cu1 I1 3_675 . 98.76(3)
Cu1 I2 Cu1 I1 2_765 . 27.86(4)
Cu1 I2 Cu1 Cu1 2_765 3_675 -70.907(16)
Cu1 I2 Cu1 Cu1 3_675 2_765 70.907(16)
Cu1 I2 Cu1 Cu2 3_675 . 35.453(8)
Cu1 I2 Cu1 Cu2 2_765 . -35.454(8)
Cu1 I1 Cu2 P1 2_765 . 144.67(3)
Cu1 I1 Cu2 P1 . . -144.26(3)
Cu1 I1 Cu2 I1 2_765 2_765 27.29(4)
Cu1 I1 Cu2 I1 . 2_765 98.36(5)
Cu1 I1 Cu2 I1 2_765 3_675 -97.95(5)
Cu1 I1 Cu2 I1 . 3_675 -26.88(4)
Cu1 I1 Cu2 Cu1 2_765 3_675 -34.60(4)
Cu1 I1 Cu2 Cu1 . 3_675 36.47(4)
Cu1 I1 Cu2 Cu1 . 2_765 71.07(5)
Cu1 I1 Cu2 Cu1 2_765 . -71.07(5)
P2 Cu1 Cu2 P1 . . 5.30(15)
I1 Cu1 Cu2 P1 3_675 . -74.04(4)
I1 Cu1 Cu2 P1 . . 76.24(4)
I2 Cu1 Cu2 P1 . . 180.0
Cu1 Cu1 Cu2 P1 3_675 . -144.816(9)
Cu1 Cu1 Cu2 P1 2_765 . 144.815(9)
P2 Cu1 Cu2 I1 . 2_765 -175.92(13)
I1 Cu1 Cu2 I1 3_675 2_765 104.743(17)
I1 Cu1 Cu2 I1 . 2_765 -104.973(17)
I2 Cu1 Cu2 I1 . 2_765 -1.22(4)
Cu1 Cu1 Cu2 I1 3_675 2_765 33.97(4)
Cu1 Cu1 Cu2 I1 2_765 2_765 -36.40(4)
P2 Cu1 Cu2 I1 . . -70.94(13)
I1 Cu1 Cu2 I1 3_675 . -150.28(3)
I2 Cu1 Cu2 I1 . . 103.76(4)
Cu1 Cu1 Cu2 I1 3_675 . 138.94(4)
Cu1 Cu1 Cu2 I1 2_765 . 68.57(4)
P2 Cu1 Cu2 I1 . 3_675 79.34(13)
I1 Cu1 Cu2 I1 . 3_675 150.28(3)
I2 Cu1 Cu2 I1 . 3_675 -105.96(4)
Cu1 Cu1 Cu2 I1 3_675 3_675 -70.78(4)
Cu1 Cu1 Cu2 I1 2_765 3_675 -141.14(4)
P2 Cu1 Cu2 Cu1 . 3_675 150.12(15)
I1 Cu1 Cu2 Cu1 3_675 3_675 70.78(4)
I1 Cu1 Cu2 Cu1 . 3_675 -138.94(4)
I2 Cu1 Cu2 Cu1 . 3_675 -35.184(9)
Cu1 Cu1 Cu2 Cu1 2_765 3_675 -70.369(17)
P2 Cu1 Cu2 Cu1 . 2_765 -139.51(15)
I1 Cu1 Cu2 Cu1 3_675 2_765 141.14(4)
I1 Cu1 Cu2 Cu1 . 2_765 -68.57(4)
I2 Cu1 Cu2 Cu1 . 2_765 35.185(9)
Cu1 Cu1 Cu2 Cu1 3_675 2_765 70.369(17)
I1 Cu2 P1 C1 2_765 . 101.6(3)
I1 Cu2 P1 C1 . . -18.4(3)
I1 Cu2 P1 C1 3_675 . -138.4(3)
Cu1 Cu2 P1 C1 3_675 . 160.4(3)
Cu1 Cu2 P1 C1 2_765 . 40.4(3)
Cu1 Cu2 P1 C1 . . -79.6(3)
I1 Cu2 P1 C1 2_765 2_765 -18.4(3)
I1 Cu2 P1 C1 . 2_765 -138.4(3)
I1 Cu2 P1 C1 3_675 2_765 101.6(3)
Cu1 Cu2 P1 C1 3_675 2_765 40.4(3)
Cu1 Cu2 P1 C1 2_765 2_765 -79.6(3)
Cu1 Cu2 P1 C1 . 2_765 160.4(3)
I1 Cu2 P1 C1 2_765 3_675 -138.4(3)
I1 Cu2 P1 C1 . 3_675 101.6(3)
I1 Cu2 P1 C1 3_675 3_675 -18.4(3)
Cu1 Cu2 P1 C1 3_675 3_675 -79.6(3)
Cu1 Cu2 P1 C1 2_765 3_675 160.4(3)
Cu1 Cu2 P1 C1 . 3_675 40.4(3)
C1 P1 C1 C2 2_765 . 66.6(9)
C1 P1 C1 C2 3_675 . 172.8(6)
Cu2 P1 C1 C2 . . -60.3(7)
P1 C1 C2 C3 . . 171.1(6)
C1 C2 C3 C4 . . 175.1(8)
I1 Cu1 P2 C13 3_675 . 94.7(3)
I1 Cu1 P2 C13 . . -26.7(3)
I2 Cu1 P2 C13 . . -144.2(3)
Cu1 Cu1 P2 C13 3_675 . 159.4(3)
Cu1 Cu1 P2 C13 2_765 . -85.0(3)
Cu2 Cu1 P2 C13 . . 30.7(4)
I1 Cu1 P2 C5 3_675 . -147.2(3)
I1 Cu1 P2 C5 . . 91.4(3)
I2 Cu1 P2 C5 . . -26.0(3)
Cu1 Cu1 P2 C5 3_675 . -82.4(4)
Cu1 Cu1 P2 C5 2_765 . 33.1(4)
Cu2 Cu1 P2 C5 . . 148.8(3)
I1 Cu1 P2 C9 3_675 . -25.4(4)
I1 Cu1 P2 C9 . . -146.8(4)
I2 Cu1 P2 C9 . . 95.8(4)
Cu1 Cu1 P2 C9 3_675 . 39.4(4)
Cu1 Cu1 P2 C9 2_765 . 154.9(3)
Cu2 Cu1 P2 C9 . . -89.4(4)
C13 P2 C5 C6 . . 67.1(8)
C9 P2 C5 C6 . . 172.5(7)
Cu1 P2 C5 C6 . . -57.7(7)
P2 C5 C6 C7 . . 161.1(8)
C5 C6 C7 C8 . . 56.1(14)
C13 P2 C9 C10 . . 173.1(8)
C5 P2 C9 C10 . . 67.0(9)
Cu1 P2 C9 C10 . . -60.3(8)
P2 C9 C10 C11 . . -177.4(8)
C9 C10 C11 C12 . . 65.7(14)
C5 P2 C13 C14 . . 174.2(8)
C9 P2 C13 C14 . . 67.6(8)
Cu1 P2 C13 C14 . . -61.3(8)
P2 C13 C14 C15 . . 174.3(9)
C13 C14 C15 C16 . . -70.2(18)
Cu3 I4 Cu3 P3 3_665 . -146.42(11)
Cu4 I4 Cu3 P3 . . 142.92(11)
Cu3 I4 Cu3 I4 3_665 2_655 98.66(5)
Cu4 I4 Cu3 I4 . 2_655 28.00(4)
Cu3 I4 Cu3 I3 3_665 . -27.96(5)
Cu4 I4 Cu3 I3 . . -98.62(5)
Cu3 I4 Cu3 Cu4 3_665 . 70.66(4)
Cu4 I4 Cu3 Cu3 . 3_665 -70.66(4)
Cu3 I4 Cu3 Cu3 3_665 2_655 35.35(2)
Cu4 I4 Cu3 Cu3 . 2_655 -35.31(4)
Cu3 I3 Cu3 P3 3_665 . 144.02(13)
Cu3 I3 Cu3 P3 2_655 . -144.71(13)
Cu3 I3 Cu3 I4 3_665 . 27.94(5)
Cu3 I3 Cu3 I4 2_655 . 99.20(4)
Cu3 I3 Cu3 I4 3_665 2_655 -99.18(4)
Cu3 I3 Cu3 I4 2_655 2_655 -27.91(5)
Cu3 I3 Cu3 Cu4 3_665 . -35.632(10)
Cu3 I3 Cu3 Cu4 2_655 . 35.634(10)
Cu3 I3 Cu3 Cu3 2_655 3_665 71.27(2)
Cu3 I3 Cu3 Cu3 3_665 2_655 -71.27(2)
Cu3 I4 Cu4 P4 . . -144.01(3)
Cu3 I4 Cu4 P4 3_665 . 144.00(3)
Cu3 I4 Cu4 I4 . 3_665 99.89(7)
Cu3 I4 Cu4 I4 3_665 3_665 27.89(5)
Cu3 I4 Cu4 I4 . 2_655 -27.91(5)
Cu3 I4 Cu4 I4 3_665 2_655 -99.90(7)
Cu3 I4 Cu4 Cu3 . 3_665 71.99(6)
Cu3 I4 Cu4 Cu3 . 2_655 35.97(5)
Cu3 I4 Cu4 Cu3 3_665 2_655 -36.02(5)
Cu3 I4 Cu4 Cu3 3_665 . -71.99(6)
P3 Cu3 Cu4 P4 . . 0.5(2)
I4 Cu3 Cu4 P4 . . 74.87(5)
I4 Cu3 Cu4 P4 2_655 . -74.93(5)
I3 Cu3 Cu4 P4 . . 180.000(2)
Cu3 Cu3 Cu4 P4 3_665 . 144.581(12)
Cu3 Cu3 Cu4 P4 2_655 . -144.578(12)
P3 Cu3 Cu4 I4 . 3_665 -179.43(18)
I4 Cu3 Cu4 I4 . 3_665 -105.10(2)
I4 Cu3 Cu4 I4 2_655 3_665 105.10(2)
I3 Cu3 Cu4 I4 . 3_665 0.03(5)
Cu3 Cu3 Cu4 I4 3_665 3_665 -35.39(5)
Cu3 Cu3 Cu4 I4 2_655 3_665 35.45(5)
P3 Cu3 Cu4 I4 . . -74.33(18)
I4 Cu3 Cu4 I4 2_655 . -149.80(4)
I3 Cu3 Cu4 I4 . . 105.13(5)
Cu3 Cu3 Cu4 I4 3_665 . 69.71(5)
Cu3 Cu3 Cu4 I4 2_655 . 140.55(5)
P3 Cu3 Cu4 I4 . 2_655 75.47(18)
I4 Cu3 Cu4 I4 . 2_655 149.80(4)
I3 Cu3 Cu4 I4 . 2_655 -105.07(5)
Cu3 Cu3 Cu4 I4 3_665 2_655 -140.49(5)
Cu3 Cu3 Cu4 I4 2_655 2_655 -69.65(5)
P3 Cu3 Cu4 Cu3 . 3_665 -144.0(2)
I4 Cu3 Cu4 Cu3 . 3_665 -69.71(5)
I4 Cu3 Cu4 Cu3 2_655 3_665 140.49(5)
I3 Cu3 Cu4 Cu3 . 3_665 35.419(12)
Cu3 Cu3 Cu4 Cu3 2_655 3_665 70.84(2)
P3 Cu3 Cu4 Cu3 . 2_655 145.1(2)
I4 Cu3 Cu4 Cu3 . 2_655 -140.55(5)
I4 Cu3 Cu4 Cu3 2_655 2_655 69.65(5)
I3 Cu3 Cu4 Cu3 . 2_655 -35.422(11)
Cu3 Cu3 Cu4 Cu3 3_665 2_655 -70.84(2)
I4 Cu3 P3 C21A . . 157.5(17)
I4 Cu3 P3 C21A 2_655 . -83.0(17)
I3 Cu3 P3 C21A . . 37.4(17)
Cu4 Cu3 P3 C21A . . -143.2(17)
Cu3 Cu3 P3 C21A 3_665 . 100.5(17)
Cu3 Cu3 P3 C21A 2_655 . -25.5(17)
I4 Cu3 P3 C17 . . -102.9(7)
I4 Cu3 P3 C17 2_655 . 16.6(7)
I3 Cu3 P3 C17 . . 137.0(7)
Cu4 Cu3 P3 C17 . . -43.6(8)
Cu3 Cu3 P3 C17 3_665 . -159.9(7)
Cu3 Cu3 P3 C17 2_655 . 74.1(7)
I4 Cu3 P3 C25 . . 23.1(5)
I4 Cu3 P3 C25 2_655 . 142.6(4)
I3 Cu3 P3 C25 . . -97.0(4)
Cu4 Cu3 P3 C25 . . 82.5(5)
Cu3 Cu3 P3 C25 3_665 . -33.9(5)
Cu3 Cu3 P3 C25 2_655 . -159.9(4)
I4 Cu3 P3 C21 . . 136.8(7)
I4 Cu3 P3 C21 2_655 . -103.8(7)
I3 Cu3 P3 C21 . . 16.6(7)
Cu4 Cu3 P3 C21 . . -163.9(7)
Cu3 Cu3 P3 C21 3_665 . 79.7(7)
Cu3 Cu3 P3 C21 2_655 . -46.3(7)
I4 Cu3 P3 C17A . . -89.2(9)
I4 Cu3 P3 C17A 2_655 . 30.3(9)
I3 Cu3 P3 C17A . . 150.7(9)
Cu4 Cu3 P3 C17A . . -29.8(9)
Cu3 Cu3 P3 C17A 3_665 . -146.2(9)
Cu3 Cu3 P3 C17A 2_655 . 87.8(9)
C21A P3 C17 C18 . . -178.8(18)
C25 P3 C17 C18 . . -73.5(16)
C21 P3 C17 C18 . . -175.9(15)
C17A P3 C17 C18 . . 30.7(17)
Cu3 P3 C17 C18 . . 58.8(17)
P3 C17 C18 C19 . . -171.3(13)
C21A P3 C17A C18A . . -63(2)
C17 P3 C17A C18A . . -33.8(17)
C25 P3 C17A C18A . . 49(2)
C21 P3 C17A C18A . . -67(2)
Cu3 P3 C17A C18A . . 168.6(18)
P3 C17A C18A C19 . . 179.1(15)
C17A C18A C19 C20 . . -175.6(19)
C17A C18A C19 C18 . . 31.7(14)
C17 C18 C19 C20 . . -76(2)
C17 C18 C19 C18A . . -42.1(17)
C21A P3 C21 C22 . . -55(2)
C17 P3 C21 C22 . . -62.2(18)
C25 P3 C21 C22 . . -163.8(15)
C17A P3 C21 C22 . . -46(2)
Cu3 P3 C21 C22 . . 73.5(18)
C17 P3 C21A C22 . . -103(3)
C25 P3 C21A C22 . . 161(3)
C21 P3 C21A C22 . . 85(3)
C17A P3 C21A C22 . . -88(3)
Cu3 P3 C21A C22 . . 23(4)
P3 C21A C22 C21 . . -99(4)
P3 C21A C22 C23 . . -135(3)
P3 C21 C22 C21A . . 42(3)
P3 C21 C22 C23 . . -162.5(15)
C21A C22 C23 C24 . . -30(4)
C21 C22 C23 C24 . . -48(3)
C21A P3 C25 C26 . . -80.9(17)
C17 P3 C25 C26 . . -160.4(10)
C21 P3 C25 C26 . . -59.1(14)
C17A P3 C25 C26 . . 169.6(11)
Cu3 P3 C25 C26 . . 60.5(10)
P3 C25 C26 C27 . . -169.4(10)
C25 C26 C27 C28 . . -165.3(16)
C25 C26 C27 C28A . . -92.2(17)
I4 Cu4 P4 C29 3_665 2_655 29.3(5)
I4 Cu4 P4 C29 . 2_655 -90.7(5)
I4 Cu4 P4 C29 2_655 2_655 149.3(5)
Cu3 Cu4 P4 C29 3_665 2_655 -30.6(5)
Cu3 Cu4 P4 C29 2_655 2_655 89.4(5)
Cu3 Cu4 P4 C29 . 2_655 -150.6(5)
I4 Cu4 P4 C29 3_665 . -90.7(5)
I4 Cu4 P4 C29 . . 149.3(5)
I4 Cu4 P4 C29 2_655 . 29.3(5)
Cu3 Cu4 P4 C29 3_665 . -150.6(5)
Cu3 Cu4 P4 C29 2_655 . -30.6(5)
Cu3 Cu4 P4 C29 . . 89.4(5)
I4 Cu4 P4 C29 3_665 3_665 149.3(5)
I4 Cu4 P4 C29 . 3_665 29.3(5)
I4 Cu4 P4 C29 2_655 3_665 -90.7(5)
Cu3 Cu4 P4 C29 3_665 3_665 89.4(5)
Cu3 Cu4 P4 C29 2_655 3_665 -150.6(5)
Cu3 Cu4 P4 C29 . 3_665 -30.6(5)
C29 P4 C29 C30 2_655 . -72.3(11)
C29 P4 C29 C30 3_665 . -179.1(8)
Cu4 P4 C29 C30 . . 54.3(9)
P4 C29 C30 C31 . . 178.9(9)
C29 C30 C31 C32 . . -177.6(12)
Cu5 I6 Cu5 P6 3_565 . 144.84(10)
Cu6 I6 Cu5 P6 . . -144.27(10)
Cu5 I6 Cu5 I6 3_565 2_665 -98.53(5)
Cu6 I6 Cu5 I6 . 2_665 -27.64(4)
Cu5 I6 Cu5 I5 3_565 . 27.86(5)
Cu6 I6 Cu5 I5 . . 98.75(5)
Cu5 I6 Cu5 Cu6 3_565 . -70.89(4)
Cu6 I6 Cu5 Cu5 . 3_565 70.89(4)
Cu5 I6 Cu5 Cu5 3_565 2_665 -35.39(2)
Cu6 I6 Cu5 Cu5 . 2_665 35.50(4)
Cu5 I5 Cu5 P6 2_665 . 143.73(12)
Cu5 I5 Cu5 P6 3_565 . -145.04(12)
Cu5 I5 Cu5 I6 2_665 2_665 27.81(5)
Cu5 I5 Cu5 I6 3_565 2_665 99.05(4)
Cu5 I5 Cu5 I6 2_665 . -98.99(4)
Cu5 I5 Cu5 I6 3_565 . -27.75(5)
Cu5 I5 Cu5 Cu6 2_665 . -35.619(10)
Cu5 I5 Cu5 Cu6 3_565 . 35.619(10)
Cu5 I5 Cu5 Cu5 2_665 3_565 -71.238(19)
Cu5 I5 Cu5 Cu5 3_565 2_665 71.238(19)
Cu5 I6 Cu6 P5 3_565 . -143.97(3)
Cu5 I6 Cu6 P5 . . 143.95(3)
Cu5 I6 Cu6 I6 3_565 3_565 -27.51(5)
Cu5 I6 Cu6 I6 . 3_565 -99.59(7)
Cu5 I6 Cu6 I6 3_565 2_665 99.57(7)
Cu5 I6 Cu6 I6 . 2_665 27.49(5)
Cu5 I6 Cu6 Cu5 3_565 . 72.08(6)
Cu5 I6 Cu6 Cu5 3_565 2_665 35.98(5)
Cu5 I6 Cu6 Cu5 . 2_665 -36.09(5)
Cu5 I6 Cu6 Cu5 . 3_565 -72.08(6)
P6 Cu5 Cu6 P5 . . 1.1(2)
I6 Cu5 Cu6 P5 2_665 . 75.00(5)
I6 Cu5 Cu6 P5 . . -75.12(5)
I5 Cu5 Cu6 P5 . . 180.0
Cu5 Cu5 Cu6 P5 3_565 . -144.596(12)
Cu5 Cu5 Cu6 P5 2_665 . 144.597(12)
P6 Cu5 Cu6 I6 . . 76.21(17)
I6 Cu5 Cu6 I6 2_665 . 150.11(4)
I5 Cu5 Cu6 I6 . . -104.88(5)
Cu5 Cu5 Cu6 I6 3_565 . -69.48(6)
Cu5 Cu5 Cu6 I6 2_665 . -140.29(5)
P6 Cu5 Cu6 I6 . 3_565 -178.84(17)
I6 Cu5 Cu6 I6 2_665 3_565 -104.93(2)
I6 Cu5 Cu6 I6 . 3_565 104.95(2)
I5 Cu5 Cu6 I6 . 3_565 0.07(5)
Cu5 Cu5 Cu6 I6 3_565 3_565 35.47(6)
Cu5 Cu5 Cu6 I6 2_665 3_565 -35.33(5)
P6 Cu5 Cu6 I6 . 2_665 -73.90(17)
I6 Cu5 Cu6 I6 . 2_665 -150.11(4)
I5 Cu5 Cu6 I6 . 2_665 105.00(5)
Cu5 Cu5 Cu6 I6 3_565 2_665 140.41(5)
Cu5 Cu5 Cu6 I6 2_665 2_665 69.60(5)
P6 Cu5 Cu6 Cu5 . 2_665 -143.5(2)
I6 Cu5 Cu6 Cu5 2_665 2_665 -69.60(5)
I6 Cu5 Cu6 Cu5 . 2_665 140.29(5)
I5 Cu5 Cu6 Cu5 . 2_665 35.403(12)
Cu5 Cu5 Cu6 Cu5 3_565 2_665 70.81(2)
P6 Cu5 Cu6 Cu5 . 3_565 145.7(2)
I6 Cu5 Cu6 Cu5 2_665 3_565 -140.41(5)
I6 Cu5 Cu6 Cu5 . 3_565 69.48(6)
I5 Cu5 Cu6 Cu5 . 3_565 -35.404(12)
Cu5 Cu5 Cu6 Cu5 2_665 3_565 -70.81(2)
I6 Cu6 P5 C33 . 2_665 -37.2(4)
I6 Cu6 P5 C33 3_565 2_665 -157.2(4)
I6 Cu6 P5 C33 2_665 2_665 82.8(4)
Cu5 Cu6 P5 C33 . 2_665 22.9(4)
Cu5 Cu6 P5 C33 2_665 2_665 142.9(4)
Cu5 Cu6 P5 C33 3_565 2_665 -97.1(4)
I6 Cu6 P5 C33 . . 82.8(5)
I6 Cu6 P5 C33 3_565 . -37.2(5)
I6 Cu6 P5 C33 2_665 . -157.2(5)
Cu5 Cu6 P5 C33 . . 142.9(5)
Cu5 Cu6 P5 C33 2_665 . -97.1(5)
Cu5 Cu6 P5 C33 3_565 . 22.9(5)
I6 Cu6 P5 C33 . 3_565 -157.2(4)
I6 Cu6 P5 C33 3_565 3_565 82.8(4)
I6 Cu6 P5 C33 2_665 3_565 -37.2(4)
Cu5 Cu6 P5 C33 . 3_565 -97.1(4)
Cu5 Cu6 P5 C33 2_665 3_565 22.9(4)
Cu5 Cu6 P5 C33 3_565 3_565 142.9(4)
C33 P5 C33 C34 2_665 . 77.5(12)
C33 P5 C33 C34 3_565 . -176.4(8)
Cu6 P5 C33 C34 . . -49.4(10)
P5 C33 C34 C35 . . -176.0(9)
C33 C34 C35 C36 . . -177.2(11)
I6 Cu5 P6 C45 2_665 . 21.6(4)
I6 Cu5 P6 C45 . . 142.2(4)
I5 Cu5 P6 C45 . . -97.8(4)
Cu6 Cu5 P6 C45 . . 81.1(4)
Cu5 Cu5 P6 C45 3_565 . -157.8(4)
Cu5 Cu5 P6 C45 2_665 . -37.4(5)
I6 Cu5 P6 C41 2_665 . 139.7(4)
I6 Cu5 P6 C41 . . -99.7(4)
I5 Cu5 P6 C41 . . 20.3(4)
Cu6 Cu5 P6 C41 . . -160.8(4)
Cu5 Cu5 P6 C41 3_565 . -39.6(5)
Cu5 Cu5 P6 C41 2_665 . 80.7(4)
I6 Cu5 P6 C37 2_665 . -90.7(8)
I6 Cu5 P6 C37 . . 29.9(8)
I5 Cu5 P6 C37 . . 149.8(8)
Cu6 Cu5 P6 C37 . . -31.3(8)
Cu5 Cu5 P6 C37 3_565 . 89.9(8)
Cu5 Cu5 P6 C37 2_665 . -149.8(8)
I6 Cu5 P6 C37A 2_665 . -111.7(7)
I6 Cu5 P6 C37A . . 8.8(7)
I5 Cu5 P6 C37A . . 128.8(7)
Cu6 Cu5 P6 C37A . . -52.3(8)
Cu5 Cu5 P6 C37A 3_565 . 68.9(8)
Cu5 Cu5 P6 C37A 2_665 . -170.8(7)
C45 P6 C37 C38 . . 61(2)
C41 P6 C37 C38 . . -48(2)
C37A P6 C37 C38 . . -43(2)
Cu5 P6 C37 C38 . . -177.2(19)
P6 C37 C38 C39 . . -176.6(16)
C45 P6 C37A C38A . . -64.0(19)
C41 P6 C37A C38A . . -166.7(18)
C37 P6 C37A C38A . . 18(2)
Cu5 P6 C37A C38A . . 73.0(19)
P6 C37A C38A C39 . . 173.9(15)
C37A C38A C39 C40 . . -52(3)
C37A C38A C39 C38 . . -36.0(18)
C37 C38 C39 C40 . . -169.9(19)
C37 C38 C39 C38A . . 21.7(16)
C45 P6 C41 C42 . . -168.3(9)
C37 P6 C41 C42 . . -60.0(12)
C37A P6 C41 C42 . . -62.0(12)
Cu5 P6 C41 C42 . . 66.2(10)
P6 C41 C42 C43 . . -164.3(9)
C41 C42 C43 C44 . . -65.7(15)
C41 P6 C45 C46 . . -62.1(10)
C37 P6 C45 C46 . . 179.3(11)
C37A P6 C45 C46 . . -156.1(10)
Cu5 P6 C45 C46 . . 62.7(10)
P6 C45 C46 C47 . . -174.7(9)
C45 C46 C47 C48 . . 178.7(11)
